data_2021750
loop_
_publ_author_name
'An, Yanyan'
'Lu, Liping'
'Zhu, Miaoli'

_publ_section_title
;
 Three new Zn^II^ coordination polymers constructed from a semi-rigid
 tricarboxylic acid: structural changes caused by flexibility and
 luminescence sensing for hexavalent chromate anions
;
_journal_coeditor_code SK3729
_journal_issue 9
_journal_name_full 'Acta Crystallographica Section C'
_journal_page_first
;
;
_journal_paper_doi 10.1107/S2053229619011069
_journal_volume 75
_journal_year 2019
_chemical_formula_iupac '[Zn5 (C16 H9 O7)2 (C H O2)2 (O H)2 (C10 H8 N2)4 (H2 O)2]'
_chemical_formula_moiety 'C74 H58 N8 O22 Zn5'
_chemical_formula_sum 'C74 H58 N8 O22 Zn5'
_chemical_formula_weight 1738.13
_chemical_name_systematic
Poly[diaquatetrakis(4,4'-bipyridine)bis[\m~6~-5-(4-carboxylatobenzyloxy)isophthalato]di-\m~3~-formato-di-\m~3~-hydroxido-pentazinc(II)]
_space_group_crystal_system triclinic
_space_group_IT_number 2
_space_group_name_Hall '-P 1'
_space_group_name_H-M_alt 'P -1'
_symmetry_space_group_name_Hall '-P 1'
_symmetry_space_group_name_H-M 'P -1'
_atom_sites_solution_hydrogens mixed
_audit_creation_method SHELXL-2014/7
_cell_angle_alpha 99.5851(12)
_cell_angle_beta 99.7806(12)
_cell_angle_gamma 100.1465(11)
_cell_formula_units_Z 1
_cell_length_a 10.7681(4)
_cell_length_b 11.4698(5)
_cell_length_c 14.7034(6)
_cell_measurement_reflns_used 9858
_cell_measurement_temperature 298(2)
_cell_measurement_theta_max 28.25
_cell_measurement_theta_min 2.93
_cell_volume 1725.11(12)
_computing_cell_refinement
;
SAINT (Bruker, 2012)
;
_computing_data_collection
;
APEX2 (Bruker, 2012)
;
_computing_data_reduction
;
SAINT (Bruker, 2012)
;
_computing_structure_refinement
;
SHELXL2014 (Sheldrick, 2015b)
;
_computing_structure_solution
;
SHELXL2014 (Sheldrick, 2015a)
;
_diffrn_ambient_temperature 298(2)
_diffrn_measured_fraction_theta_full 0.994
_diffrn_measured_fraction_theta_max 0.991
_diffrn_measurement_device_type 'Bruker APEXII CCD'
_diffrn_measurement_method '\w scans'
_diffrn_radiation_type MoK\a
_diffrn_radiation_wavelength 0.71073
_diffrn_reflns_av_R_equivalents 0.0206
_diffrn_reflns_av_unetI/netI 0.0259
_diffrn_reflns_limit_h_max 14
_diffrn_reflns_limit_h_min -10
_diffrn_reflns_limit_k_max 15
_diffrn_reflns_limit_k_min -15
_diffrn_reflns_limit_l_max 19
_diffrn_reflns_limit_l_min -19
_diffrn_reflns_number 24269
_diffrn_reflns_theta_full 25.242
_diffrn_reflns_theta_max 28.272
_diffrn_reflns_theta_min 2.933
_exptl_absorpt_coefficient_mu 1.800
_exptl_absorpt_correction_T_max 0.7457
_exptl_absorpt_correction_T_min 0.5784
_exptl_absorpt_correction_type multi-scan
_exptl_absorpt_process_details
;
(<i>SADABS</i>; Bruker, 2001)
;
_exptl_crystal_colour colourless
_exptl_crystal_density_diffrn 1.673
_exptl_crystal_description rod
_exptl_crystal_F_000 884
_exptl_crystal_size_max 0.400
_exptl_crystal_size_mid 0.200
_exptl_crystal_size_min 0.100
_refine_diff_density_max 0.465
_refine_diff_density_min -0.486
_refine_ls_extinction_method none
_refine_ls_goodness_of_fit_ref 1.054
_refine_ls_hydrogen_treatment constr
_refine_ls_matrix_type full
_refine_ls_number_parameters 493
_refine_ls_number_reflns 8473
_refine_ls_number_restraints 1
_refine_ls_restrained_S_all 1.113
_refine_ls_R_factor_all 0.0377
_refine_ls_R_factor_gt 0.0293
_refine_ls_shift/su_max 0.001
_refine_ls_shift/su_mean 0.000
_refine_ls_structure_factor_coef Fsqd
_refine_ls_weighting_details 'w=1/[\s^2^(Fo^2^)+(0.0245P)^2^+1.5092P] where P=(Fo^2^+2Fc^2^)/3'
_refine_ls_weighting_scheme calc
_refine_ls_wR_factor_gt 0.0651
_refine_ls_wR_factor_ref 0.0688
_reflns_number_gt 7343
_reflns_number_total 8473
_reflns_threshold_expression 'I > 2\s(I)'
_cod_data_source_file sk3729sup1.cif
_cod_data_source_block III
_cod_database_code 2021750
_shelx_space_group_comment
;
The symmetry employed for this shelxl refinement is uniquely defined
by the following loop, which should always be used as a source of
symmetry information in preference to the above space-group names.
They are only intended as comments.
;
_shelx_estimated_absorpt_t_min 0.533
_shelx_estimated_absorpt_t_max 0.840

loop_
_space_group_symop_operation_xyz
'x, y, z'
'-x, -y, -z'

loop_
_atom_site_type_symbol
_atom_site_label
_atom_site_fract_x
_atom_site_fract_y
_atom_site_fract_z
_atom_site_U_iso_or_equiv
_atom_site_adp_type
_atom_site_calc_flag
_atom_site_occupancy
Zn Zn1 0.41943(2) 0.58030(2) 0.33152(2) 0.01857(6) Uani d 1
Zn Zn2 0.51593(2) 0.52993(2) 0.12432(2) 0.01831(6) Uani d 1
Zn Zn3 0.0000 0.5000 0.0000 0.01952(7) Uani d 1
N N1 0.43156(16) 0.40180(15) 0.36475(12) 0.0247(3) Uani d 1
N N2 0.43322(16) -0.21871(15) 0.34854(13) 0.0284(4) Uani d 1
N N3 0.52248(16) 0.72038(14) 0.12356(12) 0.0234(3) Uani d 1
N N4 0.52418(16) 1.33970(14) 0.12285(12) 0.0250(3) Uani d 1
O O1 0.68144(13) 0.57388(13) 0.23745(9) 0.0259(3) Uani d 1
O O2 0.61370(12) 0.62253(12) 0.37220(10) 0.0246(3) Uani d 1
O O3 1.12442(14) 0.47396(15) 0.27278(10) 0.0365(4) Uani d 1
O O4 1.26945(12) 0.58443(12) 0.39692(9) 0.0227(3) Uani d 1
O O5 1.04549(19) 0.88253(14) 0.63216(12) 0.0452(4) Uani d 1
O O6 0.9456(3) 1.19974(16) 1.00090(13) 0.0647(6) Uani d 1
O O7 0.96088(15) 1.33297(13) 0.90640(10) 0.0317(3) Uani d 1
O O8 0.38256(12) 0.52467(12) 0.19883(9) 0.0232(3) Uani d 1
H H8A 0.3101 0.5163 0.1669 0.035 Uiso d 1
O O9 0.37382(12) 0.47321(12) -0.01679(9) 0.0201(3) Uani d 1
O O10 0.19251(12) 0.48316(14) 0.03385(9) 0.0276(3) Uani d 1
O O11 -0.04930(13) 0.41016(13) 0.10764(9) 0.0273(3) Uani d 1
H H11C 0.0096 0.4312 0.1542 0.041 Uiso d 1
H H11B -0.0564 0.3373 0.0892 0.041 Uiso d 1
C C1 0.69815(16) 0.60245(15) 0.32513(13) 0.0181(4) Uani d 1
C C2 0.83225(16) 0.61642(16) 0.38234(13) 0.0181(3) Uani d 1
C C3 0.86212(18) 0.67324(17) 0.47696(13) 0.0220(4) Uani d 1
H H3 0.7983 0.7003 0.5048 0.026 Uiso calc 1
C C4 0.98548(18) 0.69027(17) 0.53052(13) 0.0218(4) Uani d 1
C C5 1.07941(17) 0.64785(17) 0.48890(13) 0.0207(4) Uani d 1
H H5 1.1624 0.6590 0.5243 0.025 Uiso calc 1
C C6 1.05137(16) 0.58879(16) 0.39482(13) 0.0178(3) Uani d 1
C C7 0.92757(16) 0.57357(16) 0.34194(13) 0.0183(3) Uani d 1
H H7 0.9083 0.5344 0.2790 0.022 Uiso calc 1
C C8 1.15489(17) 0.54426(17) 0.35035(13) 0.0196(4) Uani d 1
C C9 1.0155(2) 0.75553(19) 0.63185(14) 0.0292(4) Uani d 1
H H9A 0.9419 0.7364 0.6607 0.035 Uiso calc 1
H H9B 1.0883 0.7317 0.6670 0.035 Uiso calc 1
C C10 1.0283(2) 0.96143(19) 0.70759(15) 0.0305(5) Uani d 1
C C11 1.0339(2) 1.0796(2) 0.69535(16) 0.0354(5) Uani d 1
H H11A 1.0513 1.1008 0.6398 0.043 Uiso calc 1
C C12 1.0135(2) 1.16559(19) 0.76603(15) 0.0322(5) Uani d 1
H H12 1.0173 1.2445 0.7574 0.039 Uiso calc 1
C C13 0.9876(2) 1.13606(18) 0.84963(14) 0.0278(4) Uani d 1
C C14 0.9858(2) 1.01857(19) 0.86166(14) 0.0314(5) Uani d 1
H H14 0.9703 0.9978 0.9178 0.038 Uiso calc 1
C C15 1.0067(2) 0.93086(19) 0.79161(15) 0.0302(4) Uani d 1
H H15 1.0062 0.8526 0.8011 0.036 Uiso calc 1
C C16 0.9625(2) 1.23029(19) 0.92573(15) 0.0319(5) Uani d 1
C C17 0.3333(2) 0.3129(2) 0.31646(18) 0.0360(5) Uani d 1
H H17 0.2630 0.3336 0.2814 0.043 Uiso calc 1
C C18 0.3308(2) 0.1927(2) 0.31594(18) 0.0369(5) Uani d 1
H H18 0.2599 0.1343 0.2813 0.044 Uiso calc 1
C C19 0.43397(19) 0.15844(17) 0.36717(14) 0.0243(4) Uani d 1
C C20 0.5346(2) 0.25099(19) 0.41887(15) 0.0310(5) Uani d 1
H H20 0.6052 0.2332 0.4557 0.037 Uiso calc 1
C C21 0.5296(2) 0.36940(18) 0.41536(15) 0.0295(4) Uani d 1
H H21 0.5984 0.4299 0.4502 0.035 Uiso calc 1
C C22 0.43494(19) 0.02873(18) 0.36358(14) 0.0253(4) Uani d 1
C C23 0.3213(2) -0.0578(2) 0.3382(2) 0.0446(6) Uani d 1
H H23 0.2427 -0.0344 0.3260 0.053 Uiso calc 1
C C24 0.3244(2) -0.1781(2) 0.3311(2) 0.0470(7) Uani d 1
H H24 0.2466 -0.2343 0.3132 0.056 Uiso calc 1
C C25 0.5422(2) -0.13569(19) 0.37404(17) 0.0345(5) Uani d 1
H H25 0.6193 -0.1615 0.3874 0.041 Uiso calc 1
C C26 0.5475(2) -0.01316(19) 0.38177(18) 0.0363(5) Uani d 1
H H26 0.6267 0.0410 0.3992 0.044 Uiso calc 1
C C27 0.6316(2) 0.80331(19) 0.14414(18) 0.0360(5) Uani d 1
H H27 0.7090 0.7782 0.1576 0.043 Uiso calc 1
C C28 0.6361(2) 0.92474(19) 0.14651(19) 0.0391(6) Uani d 1
H H28 0.7151 0.9790 0.1612 0.047 Uiso calc 1
C C29 0.52268(19) 0.96589(17) 0.12697(14) 0.0234(4) Uani d 1
C C30 0.4094(2) 0.87876(19) 0.10614(18) 0.0360(5) Uani d 1
H H30 0.3304 0.9010 0.0923 0.043 Uiso calc 1
C C31 0.4136(2) 0.75968(18) 0.10591(17) 0.0335(5) Uani d 1
H H31 0.3360 0.7035 0.0927 0.040 Uiso calc 1
C C32 0.5231(2) 1.09531(17) 0.12678(14) 0.0246(4) Uani d 1
C C33 0.6361(2) 1.1827(2) 0.1496(2) 0.0469(7) Uani d 1
H H33 0.7147 1.1611 0.1671 0.056 Uiso calc 1
C C34 0.6324(2) 1.3017(2) 0.1463(2) 0.0441(6) Uani d 1
H H34 0.7099 1.3582 0.1613 0.053 Uiso calc 1
C C35 0.4159(2) 1.2566(2) 0.10091(19) 0.0380(5) Uani d 1
H H35 0.3387 1.2809 0.0842 0.046 Uiso calc 1
C C36 0.4113(2) 1.1357(2) 0.1014(2) 0.0402(6) Uani d 1
H H36 0.3323 1.0811 0.0845 0.048 Uiso calc 1
C C37 0.25284(17) 0.46263(17) -0.02971(13) 0.0201(4) Uani d 1
H H37 0.2058 0.4377 -0.0913 0.024 Uiso calc 1

loop_
_atom_site_aniso_label
_atom_site_aniso_U_11
_atom_site_aniso_U_22
_atom_site_aniso_U_33
_atom_site_aniso_U_12
_atom_site_aniso_U_13
_atom_site_aniso_U_23
Zn1 0.01454(10) 0.02173(11) 0.02076(11) 0.00599(8) 0.00549(8) 0.00380(8)
Zn2 0.01976(10) 0.01789(10) 0.01922(11) 0.00592(8) 0.00667(8) 0.00436(8)
Zn3 0.01254(13) 0.02454(16) 0.01961(15) 0.00519(11) 0.00257(11) -0.00135(12)
N1 0.0248(8) 0.0227(8) 0.0304(9) 0.0093(7) 0.0078(7) 0.0090(7)
N2 0.0251(8) 0.0209(8) 0.0401(10) 0.0073(7) 0.0068(8) 0.0063(7)
N3 0.0266(8) 0.0189(8) 0.0256(8) 0.0061(6) 0.0073(7) 0.0040(6)
N4 0.0300(9) 0.0196(8) 0.0273(9) 0.0072(7) 0.0080(7) 0.0060(7)
O1 0.0194(6) 0.0342(8) 0.0217(7) 0.0070(6) -0.0010(5) 0.0030(6)
O2 0.0145(6) 0.0289(7) 0.0301(7) 0.0073(5) 0.0046(5) 0.0021(6)
O3 0.0254(7) 0.0546(10) 0.0251(7) 0.0176(7) 0.0005(6) -0.0096(7)
O4 0.0141(6) 0.0313(7) 0.0235(7) 0.0075(5) 0.0057(5) 0.0028(6)
O5 0.0687(12) 0.0274(8) 0.0364(9) -0.0024(8) 0.0301(9) -0.0088(7)
O6 0.131(2) 0.0319(9) 0.0394(10) 0.0183(11) 0.0419(12) 0.0026(8)
O7 0.0383(8) 0.0242(7) 0.0278(8) 0.0071(6) 0.0025(6) -0.0045(6)
O8 0.0149(6) 0.0357(8) 0.0184(6) 0.0049(5) 0.0025(5) 0.0055(6)
O9 0.0136(6) 0.0263(7) 0.0220(6) 0.0065(5) 0.0052(5) 0.0051(5)
O10 0.0144(6) 0.0470(9) 0.0213(7) 0.0093(6) 0.0040(5) 0.0032(6)
O11 0.0267(7) 0.0309(7) 0.0211(7) 0.0062(6) 0.0017(6) -0.0006(6)
C1 0.0151(8) 0.0135(8) 0.0262(9) 0.0047(6) 0.0028(7) 0.0047(7)
C2 0.0137(8) 0.0185(8) 0.0221(9) 0.0045(7) 0.0031(7) 0.0033(7)
C3 0.0184(8) 0.0239(9) 0.0245(9) 0.0079(7) 0.0067(7) 0.0005(7)
C4 0.0219(9) 0.0222(9) 0.0195(9) 0.0051(7) 0.0040(7) -0.0009(7)
C5 0.0157(8) 0.0224(9) 0.0219(9) 0.0041(7) 0.0010(7) 0.0011(7)
C6 0.0155(8) 0.0191(8) 0.0200(9) 0.0051(7) 0.0047(7) 0.0045(7)
C7 0.0157(8) 0.0197(8) 0.0183(8) 0.0031(7) 0.0022(7) 0.0026(7)
C8 0.0169(8) 0.0247(9) 0.0198(9) 0.0088(7) 0.0043(7) 0.0060(7)
C9 0.0305(10) 0.0289(10) 0.0245(10) 0.0073(9) 0.0042(8) -0.0045(8)
C10 0.0308(11) 0.0285(11) 0.0261(10) 0.0000(9) 0.0076(9) -0.0070(8)
C11 0.0456(13) 0.0317(11) 0.0266(11) -0.0006(10) 0.0148(10) 0.0007(9)
C12 0.0374(12) 0.0239(10) 0.0323(11) 0.0019(9) 0.0070(9) 0.0021(8)
C13 0.0299(10) 0.0242(10) 0.0242(10) 0.0031(8) 0.0025(8) -0.0036(8)
C14 0.0425(12) 0.0291(11) 0.0192(10) 0.0052(9) 0.0054(9) -0.0008(8)
C15 0.0369(11) 0.0238(10) 0.0260(10) 0.0052(9) 0.0037(9) -0.0011(8)
C16 0.0351(11) 0.0267(11) 0.0289(11) 0.0037(9) 0.0062(9) -0.0052(8)
C17 0.0224(10) 0.0302(11) 0.0558(15) 0.0082(9) 0.0011(10) 0.0141(10)
C18 0.0239(10) 0.0255(11) 0.0567(15) 0.0031(8) -0.0035(10) 0.0091(10)
C19 0.0271(10) 0.0216(9) 0.0260(10) 0.0074(8) 0.0060(8) 0.0072(8)
C20 0.0317(11) 0.0267(10) 0.0324(11) 0.0098(9) -0.0049(9) 0.0080(9)
C21 0.0331(11) 0.0229(10) 0.0288(11) 0.0048(8) -0.0020(9) 0.0044(8)
C22 0.0272(10) 0.0218(9) 0.0278(10) 0.0073(8) 0.0046(8) 0.0061(8)
C23 0.0247(11) 0.0275(11) 0.083(2) 0.0101(9) 0.0057(12) 0.0171(12)
C24 0.0243(11) 0.0253(11) 0.089(2) 0.0041(9) 0.0019(12) 0.0148(12)
C25 0.0247(10) 0.0253(10) 0.0532(14) 0.0096(8) 0.0038(10) 0.0068(10)
C26 0.0234(10) 0.0235(10) 0.0576(15) 0.0032(8) 0.0001(10) 0.0059(10)
C27 0.0249(10) 0.0232(10) 0.0606(15) 0.0079(8) 0.0070(10) 0.0088(10)
C28 0.0253(10) 0.0214(10) 0.0673(17) 0.0011(8) 0.0044(11) 0.0093(10)
C29 0.0290(10) 0.0181(9) 0.0233(9) 0.0057(8) 0.0053(8) 0.0042(7)
C30 0.0241(10) 0.0253(10) 0.0583(15) 0.0087(8) 0.0019(10) 0.0110(10)
C31 0.0241(10) 0.0199(10) 0.0535(14) 0.0017(8) 0.0029(10) 0.0078(9)
C32 0.0302(10) 0.0192(9) 0.0253(10) 0.0063(8) 0.0063(8) 0.0048(7)
C33 0.0304(12) 0.0240(11) 0.081(2) 0.0069(9) -0.0064(12) 0.0118(12)
C34 0.0306(12) 0.0215(11) 0.0740(18) 0.0020(9) -0.0028(12) 0.0098(11)
C35 0.0294(11) 0.0258(11) 0.0614(16) 0.0100(9) 0.0072(11) 0.0143(10)
C36 0.0269(11) 0.0237(11) 0.0695(17) 0.0034(9) 0.0078(11) 0.0127(11)
C37 0.0157(8) 0.0237(9) 0.0201(9) 0.0057(7) 0.0020(7) 0.0025(7)

loop_
_atom_type_symbol
_atom_type_description
_atom_type_scat_dispersion_real
_atom_type_scat_dispersion_imag
_atom_type_scat_source
C C 0.0033 0.0016 'International Tables Vol C Tables 4.2.6.8 and 6.1.1.4'
H H 0.0000 0.0000 'International Tables Vol C Tables 4.2.6.8 and 6.1.1.4'
N N 0.0061 0.0033 'International Tables Vol C Tables 4.2.6.8 and 6.1.1.4'
O O 0.0106 0.0060 'International Tables Vol C Tables 4.2.6.8 and 6.1.1.4'
Zn Zn 0.2839 1.4301 'International Tables Vol C Tables 4.2.6.8 and 6.1.1.4'

loop_
_geom_angle_atom_site_label_1
_geom_angle_atom_site_label_2
_geom_angle_atom_site_label_3
_geom_angle_site_symmetry_1
_geom_angle_site_symmetry_3
_geom_angle
O8 Zn1 O4 . 1_455 117.95(5)
O8 Zn1 O2 . . 106.38(6)
O4 Zn1 O2 1_455 . 135.67(5)
O8 Zn1 N1 . . 94.99(6)
O4 Zn1 N1 1_455 . 89.80(6)
O2 Zn1 N1 . . 86.21(6)
O8 Zn1 N2 . 1_565 103.51(6)
O4 Zn1 N2 1_455 1_565 84.47(6)
O2 Zn1 N2 . 1_565 85.46(6)
N1 Zn1 N2 . 1_565 161.21(7)
O8 Zn2 O9 . 2_665 167.15(5)
O8 Zn2 O1 . . 98.57(5)
O9 Zn2 O1 2_665 . 94.28(5)
O8 Zn2 N3 . . 91.44(6)
O9 Zn2 N3 2_665 . 87.99(6)
O1 Zn2 N3 . . 91.29(6)
O8 Zn2 N4 . 1_545 92.61(6)
O9 Zn2 N4 2_665 1_545 88.42(6)
O1 Zn2 N4 . 1_545 86.50(6)
N3 Zn2 N4 . 1_545 175.64(6)
O8 Zn2 O9 . . 94.40(5)
O9 Zn2 O9 2_665 . 72.79(5)
O1 Zn2 O9 . . 166.64(5)
N3 Zn2 O9 . . 91.54(5)
N4 Zn2 O9 1_545 . 89.77(6)
O7 Zn3 O7 2_676 1_444 180.00(9)
O7 Zn3 O10 2_676 2_565 88.28(6)
O7 Zn3 O10 1_444 2_565 91.72(6)
O7 Zn3 O10 2_676 . 91.72(6)
O7 Zn3 O10 1_444 . 88.28(6)
O10 Zn3 O10 2_565 . 180.0
O7 Zn3 O11 2_676 2_565 89.72(6)
O7 Zn3 O11 1_444 2_565 90.28(6)
O10 Zn3 O11 2_565 2_565 91.70(5)
O10 Zn3 O11 . 2_565 88.30(5)
O7 Zn3 O11 2_676 . 90.28(6)
O7 Zn3 O11 1_444 . 89.72(6)
O10 Zn3 O11 2_565 . 88.30(5)
O10 Zn3 O11 . . 91.70(5)
O11 Zn3 O11 2_565 . 180.0
C21 N1 C17 . . 116.84(18)
C21 N1 Zn1 . . 128.68(14)
C17 N1 Zn1 . . 113.80(13)
C25 N2 C24 . . 116.47(18)
C25 N2 Zn1 . 1_545 125.08(14)
C24 N2 Zn1 . 1_545 118.45(14)
C27 N3 C31 . . 116.70(17)
C27 N3 Zn2 . . 123.22(14)
C31 N3 Zn2 . . 120.02(13)
C35 N4 C34 . . 116.56(18)
C35 N4 Zn2 . 1_565 119.50(14)
C34 N4 Zn2 . 1_565 123.90(14)
C1 O1 Zn2 . . 134.32(12)
C1 O2 Zn1 . . 129.29(12)
C8 O4 Zn1 . 1_655 120.08(12)
C10 O5 C9 . . 118.20(17)
C16 O7 Zn3 . 1_666 127.97(14)
Zn1 O8 Zn2 . . 122.74(7)
Zn1 O8 H8A . . 121.8
Zn2 O8 H8A . . 113.0
C37 O9 Zn2 . 2_665 125.59(12)
C37 O9 Zn2 . . 126.48(12)
Zn2 O9 Zn2 2_665 . 107.21(5)
C37 O10 Zn3 . . 119.94(12)
Zn3 O11 H11C . . 109.6
Zn3 O11 H11B . . 108.5
H11C O11 H11B . . 106.9
O1 C1 O2 . . 126.58(17)
O1 C1 C2 . . 118.01(16)
O2 C1 C2 . . 115.41(16)
C7 C2 C3 . . 119.00(16)
C7 C2 C1 . . 121.06(16)
C3 C2 C1 . . 119.95(16)
C4 C3 C2 . . 121.16(17)
C4 C3 H3 . . 119.4
C2 C3 H3 . . 119.4
C5 C4 C3 . . 119.02(17)
C5 C4 C9 . . 121.19(17)
C3 C4 C9 . . 119.78(17)
C4 C5 C6 . . 120.92(17)
C4 C5 H5 . . 119.5
C6 C5 H5 . . 119.5
C5 C6 C7 . . 119.29(16)
C5 C6 C8 . . 120.27(16)
C7 C6 C8 . . 120.42(16)
C2 C7 C6 . . 120.59(17)
C2 C7 H7 . . 119.7
C6 C7 H7 . . 119.7
O3 C8 O4 . . 124.90(17)
O3 C8 C6 . . 119.41(16)
O4 C8 C6 . . 115.68(16)
O5 C9 C4 . . 107.03(17)
O5 C9 H9A . . 110.3
C4 C9 H9A . . 110.3
O5 C9 H9B . . 110.3
C4 C9 H9B . . 110.3
H9A C9 H9B . . 108.6
O5 C10 C15 . . 124.8(2)
O5 C10 C11 . . 115.2(2)
C15 C10 C11 . . 120.02(19)
C12 C11 C10 . . 119.8(2)
C12 C11 H11A . . 120.1
C10 C11 H11A . . 120.1
C11 C12 C13 . . 121.1(2)
C11 C12 H12 . . 119.4
C13 C12 H12 . . 119.4
C12 C13 C14 . . 118.23(19)
C12 C13 C16 . . 120.70(19)
C14 C13 C16 . . 121.1(2)
C13 C14 C15 . . 121.5(2)
C13 C14 H14 . . 119.2
C15 C14 H14 . . 119.2
C10 C15 C14 . . 119.2(2)
C10 C15 H15 . . 120.4
C14 C15 H15 . . 120.4
O6 C16 O7 . . 126.2(2)
O6 C16 C13 . . 117.7(2)
O7 C16 C13 . . 116.2(2)
N1 C17 C18 . . 123.3(2)
N1 C17 H17 . . 118.3
C18 C17 H17 . . 118.3
C17 C18 C19 . . 120.0(2)
C17 C18 H18 . . 120.0
C19 C18 H18 . . 120.0
C18 C19 C20 . . 116.58(18)
C18 C19 C22 . . 120.40(18)
C20 C19 C22 . . 123.01(18)
C21 C20 C19 . . 119.73(19)
C21 C20 H20 . . 120.1
C19 C20 H20 . . 120.1
N1 C21 C20 . . 123.52(19)
N1 C21 H21 . . 118.2
C20 C21 H21 . . 118.2
C26 C22 C23 . . 116.44(19)
C26 C22 C19 . . 122.63(18)
C23 C22 C19 . . 120.89(18)
C24 C23 C22 . . 120.1(2)
C24 C23 H23 . . 119.9
C22 C23 H23 . . 119.9
N2 C24 C23 . . 123.5(2)
N2 C24 H24 . . 118.3
C23 C24 H24 . . 118.3
N2 C25 C26 . . 123.65(19)
N2 C25 H25 . . 118.2
C26 C25 H25 . . 118.2
C25 C26 C22 . . 119.84(19)
C25 C26 H26 . . 120.1
C22 C26 H26 . . 120.1
N3 C27 C28 . . 123.4(2)
N3 C27 H27 . . 118.3
C28 C27 H27 . . 118.3
C27 C28 C29 . . 120.0(2)
C27 C28 H28 . . 120.0
C29 C28 H28 . . 120.0
C30 C29 C28 . . 116.08(18)
C30 C29 C32 . . 122.09(18)
C28 C29 C32 . . 121.82(18)
C31 C30 C29 . . 120.14(19)
C31 C30 H30 . . 119.9
C29 C30 H30 . . 119.9
N3 C31 C30 . . 123.60(19)
N3 C31 H31 . . 118.2
C30 C31 H31 . . 118.2
C36 C32 C33 . . 115.77(19)
C36 C32 C29 . . 122.15(19)
C33 C32 C29 . . 122.05(19)
C34 C33 C32 . . 120.2(2)
C34 C33 H33 . . 119.9
C32 C33 H33 . . 119.9
N4 C34 C33 . . 123.5(2)
N4 C34 H34 . . 118.2
C33 C34 H34 . . 118.2
N4 C35 C36 . . 123.6(2)
N4 C35 H35 . . 118.2
C36 C35 H35 . . 118.2
C35 C36 C32 . . 120.4(2)
C35 C36 H36 . . 119.8
C32 C36 H36 . . 119.8
O10 C37 O9 . . 124.68(17)
O10 C37 H37 . . 117.7
O9 C37 H37 . . 117.7

loop_
_geom_bond_atom_site_label_1
_geom_bond_atom_site_label_2
_geom_bond_site_symmetry_2
_geom_bond_distance
Zn1 O8 . 1.8985(13)
Zn1 O4 1_455 2.0186(13)
Zn1 O2 . 2.0223(13)
Zn1 N1 . 2.2030(16)
Zn1 N2 1_565 2.2524(17)
Zn2 O8 . 1.9473(13)
Zn2 O9 2_665 2.1317(13)
Zn2 O1 . 2.1435(13)
Zn2 N3 . 2.1751(16)
Zn2 N4 1_545 2.1960(16)
Zn2 O9 . 2.2783(13)
Zn3 O7 2_676 2.0934(14)
Zn3 O7 1_444 2.0934(14)
Zn3 O10 2_565 2.0987(13)
Zn3 O10 . 2.0987(13)
Zn3 O11 2_565 2.1176(14)
Zn3 O11 . 2.1176(14)
N1 C21 . 1.330(3)
N1 C17 . 1.337(3)
N2 C25 . 1.328(3)
N2 C24 . 1.337(3)
N2 Zn1 1_545 2.2525(17)
N3 C27 . 1.329(3)
N3 C31 . 1.330(3)
N4 C35 . 1.323(3)
N4 C34 . 1.326(3)
N4 Zn2 1_565 2.1960(16)
O1 C1 . 1.250(2)
O2 C1 . 1.262(2)
O3 C8 . 1.238(2)
O4 C8 . 1.269(2)
O4 Zn1 1_655 2.0186(13)
O5 C10 . 1.370(2)
O5 C9 . 1.434(3)
O6 C16 . 1.246(3)
O7 C16 . 1.259(3)
O7 Zn3 1_666 2.0934(14)
O8 H8A . 0.8198
O9 C37 . 1.265(2)
O9 Zn2 2_665 2.1317(13)
O10 C37 . 1.240(2)
O11 H11C . 0.8201
O11 H11B . 0.8201
C1 C2 . 1.510(2)
C2 C7 . 1.391(2)
C2 C3 . 1.391(3)
C3 C4 . 1.387(3)
C3 H3 . 0.9300
C4 C5 . 1.385(3)
C4 C9 . 1.505(3)
C5 C6 . 1.392(2)
C5 H5 . 0.9300
C6 C7 . 1.390(2)
C6 C8 . 1.506(2)
C7 H7 . 0.9300
C9 H9A . 0.9700
C9 H9B . 0.9700
C10 C15 . 1.384(3)
C10 C11 . 1.389(3)
C11 C12 . 1.383(3)
C11 H11A . 0.9300
C12 C13 . 1.388(3)
C12 H12 . 0.9300
C13 C14 . 1.385(3)
C13 C16 . 1.515(3)
C14 C15 . 1.392(3)
C14 H14 . 0.9300
C15 H15 . 0.9300
C17 C18 . 1.373(3)
C17 H17 . 0.9300
C18 C19 . 1.388(3)
C18 H18 . 0.9300
C19 C20 . 1.387(3)
C19 C22 . 1.482(3)
C20 C21 . 1.378(3)
C20 H20 . 0.9300
C21 H21 . 0.9300
C22 C26 . 1.382(3)
C22 C23 . 1.384(3)
C23 C24 . 1.374(3)
C23 H23 . 0.9300
C24 H24 . 0.9300
C25 C26 . 1.381(3)
C25 H25 . 0.9300
C26 H26 . 0.9300
C27 C28 . 1.379(3)
C27 H27 . 0.9300
C28 C29 . 1.388(3)
C28 H28 . 0.9300
C29 C30 . 1.387(3)
C29 C32 . 1.484(3)
C30 C31 . 1.374(3)
C30 H30 . 0.9300
C31 H31 . 0.9300
C32 C36 . 1.380(3)
C32 C33 . 1.385(3)
C33 C34 . 1.382(3)
C33 H33 . 0.9300
C34 H34 . 0.9300
C35 C36 . 1.379(3)
C35 H35 . 0.9300
C36 H36 . 0.9300
C37 H37 . 0.9300

loop_
_geom_hbond_atom_site_label_D
_geom_hbond_atom_site_label_H
_geom_hbond_atom_site_label_A
_geom_hbond_site_symmetry_A
_geom_hbond_distance_DH
_geom_hbond_distance_HA
_geom_hbond_distance_DA
_geom_hbond_angle_DHA
O8 H8A O10 . 0.82 2.08 2.8080(18) 148.2
O11 H11C O3 1_455 0.82 1.89 2.704(2) 170.8
O11 H11B O6 1_444 0.82 1.88 2.637(2) 154.1

loop_
_geom_torsion_atom_site_label_1
_geom_torsion_atom_site_label_2
_geom_torsion_atom_site_label_3
_geom_torsion_atom_site_label_4
_geom_torsion_site_symmetry_1
_geom_torsion
O4 Zn1 O8 Zn2 1_455 173.96(7)
O2 Zn1 O8 Zn2 . -6.10(10)
N1 Zn1 O8 Zn2 . -93.61(9)
N2 Zn1 O8 Zn2 1_565 83.08(9)
Zn2 O1 C1 O2 . -6.0(3)
Zn2 O1 C1 C2 . 174.75(12)
Zn1 O2 C1 O1 . 15.9(3)
Zn1 O2 C1 C2 . -164.84(12)
O1 C1 C2 C7 . -14.0(3)
O2 C1 C2 C7 . 166.67(17)
O1 C1 C2 C3 . 165.80(17)
O2 C1 C2 C3 . -13.5(2)
C7 C2 C3 C4 . 1.6(3)
C1 C2 C3 C4 . -178.21(17)
C2 C3 C4 C5 . -1.1(3)
C2 C3 C4 C9 . 178.09(18)
C3 C4 C5 C6 . -0.1(3)
C9 C4 C5 C6 . -179.25(18)
C4 C5 C6 C7 . 0.7(3)
C4 C5 C6 C8 . 179.41(17)
C3 C2 C7 C6 . -0.9(3)
C1 C2 C7 C6 . 178.87(16)
C5 C6 C7 C2 . -0.2(3)
C8 C6 C7 C2 . -178.89(17)
Zn1 O4 C8 O3 1_655 19.7(3)
Zn1 O4 C8 C6 1_655 -159.61(12)
C5 C6 C8 O3 . 167.30(19)
C7 C6 C8 O3 . -14.0(3)
C5 C6 C8 O4 . -13.4(3)
C7 C6 C8 O4 . 165.33(17)
C10 O5 C9 C4 . 155.44(19)
C5 C4 C9 O5 . 94.7(2)
C3 C4 C9 O5 . -84.4(2)
C9 O5 C10 C15 . 12.4(3)
C9 O5 C10 C11 . -167.7(2)
O5 C10 C11 C12 . 177.9(2)
C15 C10 C11 C12 . -2.2(3)
C10 C11 C12 C13 . 0.1(4)
C11 C12 C13 C14 . 1.7(3)
C11 C12 C13 C16 . -178.6(2)
C12 C13 C14 C15 . -1.3(3)
C16 C13 C14 C15 . 179.0(2)
O5 C10 C15 C14 . -177.6(2)
C11 C10 C15 C14 . 2.5(3)
C13 C14 C15 C10 . -0.8(3)
Zn3 O7 C16 O6 1_666 25.4(4)
Zn3 O7 C16 C13 1_666 -154.50(14)
C12 C13 C16 O6 . -176.7(2)
C14 C13 C16 O6 . 3.0(3)
C12 C13 C16 O7 . 3.2(3)
C14 C13 C16 O7 . -177.1(2)
C21 N1 C17 C18 . -1.1(4)
Zn1 N1 C17 C18 . 170.3(2)
N1 C17 C18 C19 . -0.2(4)
C17 C18 C19 C20 . 1.5(4)
C17 C18 C19 C22 . -177.2(2)
C18 C19 C20 C21 . -1.6(3)
C22 C19 C20 C21 . 177.0(2)
C17 N1 C21 C20 . 0.9(3)
Zn1 N1 C21 C20 . -168.91(17)
C19 C20 C21 N1 . 0.4(4)
C18 C19 C22 C26 . 155.2(2)
C20 C19 C22 C26 . -23.4(3)
C18 C19 C22 C23 . -22.5(3)
C20 C19 C22 C23 . 158.9(2)
C26 C22 C23 C24 . -0.8(4)
C19 C22 C23 C24 . 177.0(2)
C25 N2 C24 C23 . 0.1(4)
Zn1 N2 C24 C23 1_545 -179.3(2)
C22 C23 C24 N2 . 0.7(5)
C24 N2 C25 C26 . -0.9(4)
Zn1 N2 C25 C26 1_545 178.47(19)
N2 C25 C26 C22 . 0.8(4)
C23 C22 C26 C25 . 0.1(4)
C19 C22 C26 C25 . -177.7(2)
C31 N3 C27 C28 . -0.9(4)
Zn2 N3 C27 C28 . -178.0(2)
N3 C27 C28 C29 . 0.1(4)
C27 C28 C29 C30 . 0.2(4)
C27 C28 C29 C32 . -178.7(2)
C28 C29 C30 C31 . 0.2(4)
C32 C29 C30 C31 . 179.1(2)
C27 N3 C31 C30 . 1.4(4)
Zn2 N3 C31 C30 . 178.54(19)
C29 C30 C31 N3 . -1.0(4)
C30 C29 C32 C36 . -3.2(3)
C28 C29 C32 C36 . 175.7(2)
C30 C29 C32 C33 . 178.6(2)
C28 C29 C32 C33 . -2.5(3)
C36 C32 C33 C34 . 0.1(4)
C29 C32 C33 C34 . 178.4(2)
C35 N4 C34 C33 . -0.7(4)
Zn2 N4 C34 C33 1_565 176.7(2)
C32 C33 C34 N4 . 0.7(5)
C34 N4 C35 C36 . 0.0(4)
Zn2 N4 C35 C36 1_565 -177.6(2)
N4 C35 C36 C32 . 0.8(4)
C33 C32 C36 C35 . -0.8(4)
C29 C32 C36 C35 . -179.1(2)
Zn3 O10 C37 O9 . 166.10(14)
Zn2 O9 C37 O10 2_665 -168.24(14)
Zn2 O9 C37 O10 . 0.8(3)

_cod_database_fobs_code 2021750
